data_7160346
loop_
_publ_author_name
'Lotfi Nosood, Yazdanbakhsh'
'Fattahi Ghahnavieh, Negin'
'Takallou, Ahmad'
'Rostami, Ali'
'Ebrahimi, Amirhossein'
'Anwar, Muhammad Usman'
'Al-Harrasi, Ahmed'

_publ_section_title
;
 Microwave-Assisted [3+2] Cycloaddition Reactions of Dicyanoepoxides with
 Benzylidene Meldrum&#x2019;s Acids
;
_journal_name_full 'Organic &amp; Biomolecular Chemistry'
_journal_paper_doi 10.1039/D4OB01702A
_journal_year 2025
_chemical_formula_sum 'C25 H20 N2 O5'
_chemical_formula_weight 428.43
_space_group_crystal_system triclinic
_space_group_IT_number 2
_space_group_name_Hall '-P 1'
_space_group_name_H-M_alt 'P -1'
_atom_sites_solution_hydrogens geom
_atom_sites_solution_primary direct
_audit_creation_method
;FinalCif V121 by Daniel Kratzert, Freiburg 2023, 
https://dkratzert.de/finalcif.html
;
_audit_update_record
;
2024-10-13 deposited with the CCDC.	2025-01-24 downloaded from the CCDC.
;
_cell_angle_alpha 115.4180(10)
_cell_angle_beta 104.594(2)
_cell_angle_gamma 105.643(2)
_cell_formula_units_Z 2
_cell_length_a 10.7433(4)
_cell_length_b 11.4423(5)
_cell_length_c 11.6498(5)
_cell_measurement_reflns_used 9367
_cell_measurement_temperature 296(2)
_cell_measurement_theta_max 26.1505
_cell_measurement_theta_min 2.315
_cell_volume 1128.77(9)
_computing_cell_refinement 'SAINT V8.40B'
_computing_data_collection 'Bruker BIS V6.2.16/2021-10-23 && APEX4 2022.10-0'
_computing_data_reduction 'SAINT V8.40B'
_computing_structure_refinement 'SHELXL-2019/1 (Sheldrick, 2019)'
_computing_structure_solution 'SHELXT 2018/2 (Sheldrick, 2018)'
_diffrn_ambient_temperature 296(2)
_diffrn_detector CCD
_diffrn_detector_area_resol_mean 8.3
_diffrn_detector_type 'Bruker APEXII'
_diffrn_measured_fraction_theta_full 0.992
_diffrn_measured_fraction_theta_max 0.992
_diffrn_measurement_device 'three-circle diffractometer'
_diffrn_measurement_device_type 'Bruker APEX2 QUAZAR'
_diffrn_measurement_method '\w and \f scans'
_diffrn_measurement_specimen_support 'MiTeGen micromount'
_diffrn_radiation_monochromator 'mirror optics'
_diffrn_radiation_probe x-ray
_diffrn_radiation_type MoK\a
_diffrn_radiation_wavelength 0.71073
_diffrn_reflns_av_R_equivalents 0.0580
_diffrn_reflns_av_unetI/netI 0.0299
_diffrn_reflns_Laue_measured_fraction_full 0.992
_diffrn_reflns_Laue_measured_fraction_max 0.992
_diffrn_reflns_limit_h_max 13
_diffrn_reflns_limit_h_min -13
_diffrn_reflns_limit_k_max 14
_diffrn_reflns_limit_k_min -14
_diffrn_reflns_limit_l_max 14
_diffrn_reflns_limit_l_min -14
_diffrn_reflns_number 34982
_diffrn_reflns_point_group_measured_fraction_full 0.992
_diffrn_reflns_point_group_measured_fraction_max 0.992
_diffrn_reflns_theta_full 25.242
_diffrn_reflns_theta_max 26.423
_diffrn_reflns_theta_min 2.185
_diffrn_source 'microfocus sealed X-ray tube'
_diffrn_source_current 30.0
_diffrn_source_type 'Incoatec I\ms'
_diffrn_source_voltage 50.0
_exptl_absorpt_coefficient_mu 0.089
_exptl_absorpt_correction_T_max 0.7454
_exptl_absorpt_correction_T_min 0.6747
_exptl_absorpt_correction_type multi-scan
_exptl_absorpt_process_details
;SADABS-2016/2 - Bruker AXS area detector scaling and absorption correction: 
Krause, L., Herbst-Irmer, R., Sheldrick G.M. & Stalke D., J. Appl. Cryst. 48 
(2015) 3-10
;
_exptl_crystal_colour colourless
_exptl_crystal_density_diffrn 1.261
_exptl_crystal_description plate
_exptl_crystal_F_000 448
_exptl_crystal_size_max 0.650
_exptl_crystal_size_mid 0.3
_exptl_crystal_size_min 0.08
_refine_diff_density_max 0.313
_refine_diff_density_min -0.251
_refine_diff_density_rms 0.068
_refine_ls_extinction_coef 0.15(2)
_refine_ls_extinction_expression Fc^*^=kFc[1+0.001xFc^2^\l^3^/sin(2\q)]^-1/4^
_refine_ls_extinction_method 'SHELXL-2019/1 (Sheldrick 2019)'
_refine_ls_goodness_of_fit_ref 1.130
_refine_ls_hydrogen_treatment constr
_refine_ls_matrix_type full
_refine_ls_number_parameters 292
_refine_ls_number_reflns 4609
_refine_ls_number_restraints 0
_refine_ls_restrained_S_all 1.130
_refine_ls_R_factor_all 0.1046
_refine_ls_R_factor_gt 0.0605
_refine_ls_shift/su_max 0.000
_refine_ls_shift/su_mean 0.000
_refine_ls_structure_factor_coef Fsqd
_refine_ls_weighting_details 'w=1/[\s^2^(Fo^2^)+(0.1071P)^2^+0.5351P] where P=(Fo^2^+2Fc^2^)/3'
_refine_ls_weighting_scheme calc
_refine_ls_wR_factor_gt 0.1611
_refine_ls_wR_factor_ref 0.2278
_reflns_Friedel_coverage 0.000
_reflns_number_gt 3071
_reflns_number_total 4609
_reflns_threshold_expression 'I > 2\s(I)'
_cod_data_source_file d4ob01702a2.cif
_cod_data_source_block MD_34_B_R1_0m_a
_cod_original_cell_volume 1128.76(8)
_cod_database_code 7160346
_shelx_shelxl_version_number 2019/1
_shelx_space_group_comment
;
The symmetry employed for this shelxl refinement is uniquely defined
by the following loop, which should always be used as a source of
symmetry information in preference to the above space-group names.
They are only intended as comments.
;
_diffrn_measurement_ambient_temperature_device_make '296 K'

loop_
_space_group_symop_operation_xyz
'x, y, z'
'-x, -y, -z'

loop_
_atom_site_label
_atom_site_type_symbol
_atom_site_fract_x
_atom_site_fract_y
_atom_site_fract_z
_atom_site_U_iso_or_equiv
_atom_site_adp_type
_atom_site_occupancy
_atom_site_site_symmetry_order
_atom_site_calc_flag
_atom_site_refinement_flags_posn
_atom_site_refinement_flags_adp
_atom_site_refinement_flags_occupancy
_atom_site_disorder_assembly
_atom_site_disorder_group
O1 O 0.48390(19) 0.87300(19) 0.67333(18) 0.0528(5) Uani 1 1 d . . . . .
O2 O 0.55649(19) 0.6108(2) 0.6536(2) 0.0563(5) Uani 1 1 d . . . . .
O3 O 0.3902(2) 0.4609(2) 0.6634(2) 0.0651(6) Uani 1 1 d . . . . .
O4 O 0.1680(2) 0.4691(2) 0.6420(2) 0.0634(6) Uani 1 1 d . . . . .
O5 O 0.1227(2) 0.6396(2) 0.6301(2) 0.0608(5) Uani 1 1 d . . . . .
N1 N 0.1766(3) 0.8794(3) 0.5097(3) 0.0721(7) Uani 1 1 d . . . . .
N2 N 0.5124(3) 0.8387(3) 0.3828(3) 0.0781(8) Uani 1 1 d . . . . .
C8 C 0.2392(3) 0.3765(3) 0.6097(4) 0.0649(8) Uani 1 1 d . . . . .
C9 C 0.2005(3) 0.5823(3) 0.6283(3) 0.0477(6) Uani 1 1 d . . . . .
C10 C 0.1864(3) 0.5456(3) 0.3559(3) 0.0491(6) Uani 1 1 d . . . . .
H10 H 0.103155 0.546496 0.365265 0.059 Uiso 1 1 calc R U . . .
C11 C 0.1799(3) 0.4642(3) 0.2311(3) 0.0549(7) Uani 1 1 d . . . . .
H11 H 0.264987 0.461669 0.228618 0.066 Uiso 1 1 calc R U . . .
C12 C 0.0547(3) 0.3773(3) 0.0957(3) 0.0559(7) Uani 1 1 d . . . . .
C13 C -0.0707(3) 0.3933(4) 0.0744(3) 0.0709(9) Uani 1 1 d . . . . .
H13 H -0.078676 0.462201 0.148682 0.085 Uiso 1 1 calc R U . . .
C14 C -0.1838(4) 0.3080(5) -0.0559(4) 0.0881(12) Uani 1 1 d . . . . .
H14 H -0.267690 0.319478 -0.069293 0.106 Uiso 1 1 calc R U . . .
C15 C -0.1732(4) 0.2053(5) -0.1673(4) 0.0895(12) Uani 1 1 d . . . . .
H15 H -0.250728 0.146082 -0.254610 0.107 Uiso 1 1 calc R U . . .
C16 C -0.0500(5) 0.1913(5) -0.1488(4) 0.0951(12) Uani 1 1 d . . . . .
H16 H -0.041971 0.123863 -0.224103 0.114 Uiso 1 1 calc R U . . .
C17 C 0.0633(4) 0.2765(4) -0.0191(3) 0.0807(10) Uani 1 1 d . . . . .
H17 H 0.147833 0.266332 -0.007976 0.097 Uiso 1 1 calc R U . . .
C18 C 0.5350(3) 0.8530(3) 0.8756(3) 0.0502(6) Uani 1 1 d . . . . .
C19 C 0.6771(3) 0.9340(3) 0.9188(3) 0.0671(8) Uani 1 1 d . . . . .
H19 H 0.706607 0.959762 0.861146 0.081 Uiso 1 1 calc R U . . .
C20 C 0.7767(4) 0.9775(4) 1.0489(4) 0.0810(10) Uani 1 1 d . . . . .
H20 H 0.872376 1.034009 1.078737 0.097 Uiso 1 1 calc R U . . .
C21 C 0.7350(4) 0.9379(4) 1.1329(3) 0.0799(10) Uani 1 1 d . . . . .
H21 H 0.802270 0.966081 1.219019 0.096 Uiso 1 1 calc R U . . .
C22 C 0.5955(5) 0.8575(4) 1.0907(3) 0.0803(10) Uani 1 1 d . . . . .
H22 H 0.567419 0.830356 1.148138 0.096 Uiso 1 1 calc R U . . .
C23 C 0.4935(4) 0.8150(4) 0.9622(3) 0.0667(8) Uani 1 1 d . . . . .
H23 H 0.397624 0.761227 0.934897 0.080 Uiso 1 1 calc R U . . .
C24 C 0.2224(5) 0.3046(5) 0.6897(5) 0.0950(13) Uani 1 1 d . . . . .
H24A H 0.122795 0.250716 0.660634 0.142 Uiso 1 1 calc R U . . .
H24B H 0.265864 0.375886 0.788265 0.142 Uiso 1 1 calc R U . . .
H24C H 0.267727 0.241035 0.671660 0.142 Uiso 1 1 calc R U . . .
C25 C 0.1772(4) 0.2760(4) 0.4544(4) 0.0831(10) Uani 1 1 d . . . . .
H25A H 0.076320 0.222417 0.419418 0.125 Uiso 1 1 calc R U . . .
H25B H 0.220938 0.211127 0.432979 0.125 Uiso 1 1 calc R U . . .
H25C H 0.194641 0.329838 0.411106 0.125 Uiso 1 1 calc R U . . .
C1 C 0.4227(3) 0.8068(3) 0.7380(3) 0.0463(6) Uani 1 1 d . . . . .
H1 H 0.351071 0.840105 0.757326 0.056 Uiso 1 1 calc R U . . .
C2 C 0.3419(2) 0.6401(3) 0.6222(3) 0.0439(6) Uani 1 1 d . . . . .
C3 C 0.3255(2) 0.6361(3) 0.4822(2) 0.0450(6) Uani 1 1 d . . . . .
H3 H 0.394599 0.603988 0.454142 0.054 Uiso 1 1 calc R U . . .
C4 C 0.3834(3) 0.7987(3) 0.5335(3) 0.0483(6) Uani 1 1 d . . . . .
C5 C 0.4576(3) 0.8259(3) 0.4509(3) 0.0562(7) Uani 1 1 d . . . . .
C6 C 0.2671(3) 0.8459(3) 0.5206(3) 0.0533(6) Uani 1 1 d . . . . .
C7 C 0.4380(3) 0.5688(3) 0.6446(3) 0.0464(6) Uani 1 1 d . . . . .

loop_
_atom_site_aniso_label
_atom_site_aniso_U_11
_atom_site_aniso_U_22
_atom_site_aniso_U_33
_atom_site_aniso_U_23
_atom_site_aniso_U_13
_atom_site_aniso_U_12
O1 0.0500(10) 0.0511(10) 0.0495(10) 0.0285(8) 0.0143(8) 0.0151(8)
O2 0.0463(10) 0.0615(11) 0.0610(11) 0.0290(9) 0.0238(9) 0.0282(9)
O3 0.0581(12) 0.0662(12) 0.0900(15) 0.0528(12) 0.0314(11) 0.0330(10)
O4 0.0614(12) 0.0695(12) 0.0904(15) 0.0553(12) 0.0458(11) 0.0350(10)
O5 0.0513(11) 0.0689(12) 0.0759(13) 0.0405(11) 0.0341(10) 0.0341(10)
N1 0.0727(17) 0.0850(19) 0.0684(16) 0.0407(15) 0.0300(14) 0.0471(15)
N2 0.0834(19) 0.088(2) 0.0864(19) 0.0564(17) 0.0513(17) 0.0367(16)
C8 0.0616(17) 0.0622(17) 0.095(2) 0.0529(18) 0.0421(17) 0.0325(14)
C9 0.0463(13) 0.0513(14) 0.0480(13) 0.0274(11) 0.0214(11) 0.0214(11)
C10 0.0444(13) 0.0542(14) 0.0485(14) 0.0276(12) 0.0194(11) 0.0209(11)
C11 0.0517(15) 0.0624(16) 0.0501(15) 0.0289(13) 0.0195(12) 0.0276(13)
C12 0.0575(16) 0.0609(16) 0.0467(14) 0.0292(13) 0.0186(12) 0.0246(13)
C13 0.0595(17) 0.099(2) 0.0576(17) 0.0443(17) 0.0246(14) 0.0355(17)
C14 0.0591(19) 0.132(3) 0.077(2) 0.067(3) 0.0210(17) 0.032(2)
C15 0.079(2) 0.095(3) 0.056(2) 0.040(2) 0.0074(17) 0.008(2)
C16 0.111(3) 0.087(3) 0.0496(18) 0.0182(18) 0.0190(19) 0.038(2)
C17 0.088(2) 0.082(2) 0.0558(18) 0.0247(17) 0.0210(17) 0.044(2)
C18 0.0569(15) 0.0496(14) 0.0442(13) 0.0224(11) 0.0206(11) 0.0283(12)
C19 0.0596(17) 0.0705(19) 0.0581(17) 0.0328(15) 0.0164(14) 0.0210(15)
C20 0.0619(19) 0.084(2) 0.065(2) 0.0281(18) 0.0079(16) 0.0269(17)
C21 0.094(3) 0.087(2) 0.0441(16) 0.0234(16) 0.0154(16) 0.052(2)
C22 0.106(3) 0.093(2) 0.0516(17) 0.0408(18) 0.0333(18) 0.052(2)
C23 0.0751(19) 0.075(2) 0.0535(16) 0.0361(15) 0.0288(15) 0.0320(16)
C24 0.100(3) 0.102(3) 0.139(4) 0.095(3) 0.064(3) 0.052(2)
C25 0.079(2) 0.0621(19) 0.096(3) 0.0348(19) 0.037(2) 0.0265(17)
C1 0.0482(13) 0.0488(13) 0.0470(13) 0.0263(11) 0.0226(11) 0.0239(11)
C2 0.0413(12) 0.0456(13) 0.0477(13) 0.0245(11) 0.0209(10) 0.0214(10)
C3 0.0420(12) 0.0502(13) 0.0439(13) 0.0244(11) 0.0196(10) 0.0214(11)
C4 0.0454(13) 0.0523(14) 0.0482(13) 0.0292(12) 0.0183(11) 0.0200(11)
C5 0.0552(15) 0.0596(16) 0.0591(16) 0.0356(14) 0.0254(13) 0.0238(13)
C6 0.0567(15) 0.0596(15) 0.0502(14) 0.0321(13) 0.0237(12) 0.0280(13)
C7 0.0461(13) 0.0474(13) 0.0436(13) 0.0214(11) 0.0182(10) 0.0229(11)

loop_
_atom_type_symbol
_atom_type_description
_atom_type_scat_dispersion_real
_atom_type_scat_dispersion_imag
_atom_type_scat_source
C C 0.0033 0.0016 'International Tables Vol C Tables 4.2.6.8 and 6.1.1.4'
H H 0.0000 0.0000 'International Tables Vol C Tables 4.2.6.8 and 6.1.1.4'
N N 0.0061 0.0033 'International Tables Vol C Tables 4.2.6.8 and 6.1.1.4'
O O 0.0106 0.0060 'International Tables Vol C Tables 4.2.6.8 and 6.1.1.4'

loop_
_geom_angle_atom_site_label_1
_geom_angle_atom_site_label_2
_geom_angle_atom_site_label_3
_geom_angle
_geom_angle_site_symmetry_1
_geom_angle_site_symmetry_3
_geom_angle_publ_flag
C4 O1 C1 106.30(18) . . ?
C7 O3 C8 120.7(2) . . ?
C9 O4 C8 121.6(2) . . ?
O3 C8 O4 110.2(2) . . ?
O3 C8 C25 110.1(3) . . ?
O4 C8 C25 109.3(3) . . ?
O3 C8 C24 106.5(3) . . ?
O4 C8 C24 106.0(3) . . ?
C25 C8 C24 114.5(3) . . ?
O5 C9 O4 119.4(2) . . ?
O5 C9 C2 122.3(2) . . ?
O4 C9 C2 118.2(2) . . ?
C11 C10 C3 120.8(2) . . ?
C10 C11 C12 127.9(3) . . ?
C13 C12 C17 117.8(3) . . ?
C13 C12 C11 123.7(3) . . ?
C17 C12 C11 118.5(3) . . ?
C14 C13 C12 120.4(3) . . ?
C13 C14 C15 120.3(4) . . ?
C16 C15 C14 119.8(3) . . ?
C15 C16 C17 120.1(4) . . ?
C16 C17 C12 121.5(4) . . ?
C19 C18 C23 119.2(3) . . ?
C19 C18 C1 122.1(2) . . ?
C23 C18 C1 118.8(3) . . ?
C18 C19 C20 119.9(3) . . ?
C21 C20 C19 120.5(3) . . ?
C22 C21 C20 119.9(3) . . ?
C21 C22 C23 120.7(3) . . ?
C18 C23 C22 119.8(3) . . ?
O1 C1 C18 110.2(2) . . ?
O1 C1 C2 105.43(18) . . ?
C18 C1 C2 117.3(2) . . ?
C9 C2 C7 115.2(2) . . ?
C9 C2 C3 113.4(2) . . ?
C7 C2 C3 107.71(18) . . ?
C9 C2 C1 107.48(19) . . ?
C7 C2 C1 109.34(19) . . ?
C3 C2 C1 102.94(19) . . ?
C10 C3 C4 113.2(2) . . ?
C10 C3 C2 121.0(2) . . ?
C4 C3 C2 102.28(19) . . ?
O1 C4 C5 108.2(2) . . ?
O1 C4 C6 111.8(2) . . ?
C5 C4 C6 109.3(2) . . ?
O1 C4 C3 106.05(19) . . ?
C5 C4 C3 109.5(2) . . ?
C6 C4 C3 111.9(2) . . ?
N2 C5 C4 176.1(3) . . ?
N1 C6 C4 178.8(3) . . ?
O2 C7 O3 119.3(2) . . ?
O2 C7 C2 122.4(2) . . ?
O3 C7 C2 118.2(2) . . ?

loop_
_geom_bond_atom_site_label_1
_geom_bond_atom_site_label_2
_geom_bond_distance
_geom_bond_site_symmetry_2
_geom_bond_publ_flag
O1 C4 1.404(3) . ?
O1 C1 1.430(3) . ?
O2 C7 1.192(3) . ?
O3 C7 1.335(3) . ?
O3 C8 1.443(4) . ?
O4 C9 1.337(3) . ?
O4 C8 1.445(3) . ?
O5 C9 1.193(3) . ?
N1 C6 1.135(4) . ?
N2 C5 1.134(4) . ?
C8 C25 1.494(5) . ?
C8 C24 1.498(5) . ?
C9 C2 1.517(3) . ?
C10 C11 1.318(4) . ?
C10 C3 1.490(3) . ?
C11 C12 1.466(4) . ?
C12 C13 1.384(4) . ?
C12 C17 1.387(4) . ?
C13 C14 1.376(5) . ?
C14 C15 1.383(6) . ?
C15 C16 1.351(6) . ?
C16 C17 1.373(5) . ?
C18 C19 1.376(4) . ?
C18 C23 1.380(4) . ?
C18 C1 1.503(3) . ?
C19 C20 1.392(4) . ?
C20 C21 1.361(5) . ?
C21 C22 1.354(6) . ?
C22 C23 1.392(5) . ?
C1 C2 1.587(3) . ?
C2 C7 1.517(3) . ?
C2 C3 1.575(3) . ?
C3 C4 1.562(4) . ?
C4 C5 1.473(4) . ?
C4 C6 1.488(4) . ?
